data_1006023
loop_
_publ_author_name
'Rodriguez Carvajal, J'
'Vallet Regi, M'
'Gonzalez Calbet, J M'

_publ_section_title
;
Perovskite Threefold Superlattices: A Structure Determination of the
A~3~ M~3~ O~8~ Phase
;
_journal_coden_ASTM MRBUAC
_journal_name_full 'Materials Research Bulletin'
_journal_page_first 423
_journal_page_last 430
_journal_paper_doi 10.1016/0025-5408(89)90023-8
_journal_volume 24
_journal_year 1989
_chemical_formula_structural 'Ca3 Ti Fe2 O8'
_chemical_formula_sum 'Ca3 Fe2 O8 Ti'
_chemical_name_systematic 'Tricalcium titanium diiron(III) oxide'
_space_group_IT_number 26
_symmetry_cell_setting orthorhombic
_symmetry_Int_Tables_number 26
_symmetry_space_group_name_Hall 'P 2c -2c'
_symmetry_space_group_name_H-M 'P c m 21'
_cell_angle_alpha 90
_cell_angle_beta 90
_cell_angle_gamma 90
_cell_formula_units_Z 2
_cell_length_a 5.5295(3)
_cell_length_b 11.2045(6)
_cell_length_c 5.4379(3)
_cell_volume 336.9
_refine_ls_R_factor_all 0.1281
_cod_database_code 1006023

loop_
_symmetry_equiv_pos_as_xyz
x,y,z
x,-y,z
-x,-y,1/2+z
-x,y,1/2+z

loop_
_atom_site_label
_atom_site_type_symbol
_atom_site_symmetry_multiplicity
_atom_site_Wyckoff_symbol
_atom_site_fract_x
_atom_site_fract_y
_atom_site_fract_z
_atom_site_occupancy
_atom_site_attached_hydrogens
_atom_site_calc_flag
Fe1 Fe3+ 2 a 0.309(2) 0. 0.050(2) 1. 0 d
Ti1 Ti4+ 4 c 0.258(1) 0.3303(5) 0. 0.5 0 d
Fe2 Fe3+ 4 c 0.258(1) 0.3303(5) 0. 0.5 0 d
Ca1 Ca2+ 2 b 0.234(2) 0.5 0.486(4) 1. 0 d
Ca2 Ca2+ 4 c 0.225(1) 0.1884(5) 0.526(3) 1. 0 d
O1 O2- 2 a 0.398(6) 0. 0.410(6) 1. 0 d
O2 O2- 2 b 0.316(5) 0.5 -0.010(7) 1. 0 d
O3 O2- 4 c 0.169(3) 0.144(2) -0.018(5) 1. 0 d
O4 O2- 4 c -0.010(5) 0.353(2) 0.227(7) 1. 0 d
O5 O2- 4 c 0.469(5) 0.300(2) 0.281(6) 1. 0 d

loop_
_atom_type_symbol
_atom_type_oxidation_number
Fe3+ 3.000
Ti4+ 4.000
Ca2+ 2.000
O2- -2.000
